data_1547258
loop_
_publ_author_name
'Petra Galer'
'Amalija Golobic'
'Joze Koller'
'Berta Kosmrlj'
'Boris Sket'

_publ_section_title
;
 Structures in solid state and solution of dimethoxy curcuminoids:
 regioselective bromination and chlorination
;
_journal_name_full 'Chemistry Central Journal'
_journal_page_first 107
_journal_paper_doi 10.1186/1752-153X-7-107
_journal_volume 7
_journal_year 2013
_chemical_formula_moiety 'C23 H24 O6, C O'
_chemical_formula_sum 'C24 H24 O7'
_chemical_formula_weight 424.43
_space_group_IT_number 60
_symmetry_cell_setting orthorhombic
_symmetry_space_group_name_Hall '-P 2n 2ab'
_symmetry_space_group_name_H-M 'P b c n'
_atom_sites_solution_hydrogens geom
_atom_sites_solution_primary direct
_atom_sites_solution_secondary difmap
_cell_angle_alpha 90.00
_cell_angle_beta 90.00
_cell_angle_gamma 90.00
_cell_formula_units_Z 4
_cell_length_a 30.699(5)
_cell_length_b 8.444(5)
_cell_length_c 8.788(5)
_cell_measurement_reflns_used 2930
_cell_measurement_temperature 293(2)
_cell_measurement_theta_max 27.48
_cell_measurement_theta_min 1.00
_cell_volume 2278.0(19)
_computing_cell_refinement 'DENZO-SMN (Otwinowski & Minor, 1997)'
_computing_data_collection 'COLLECT (Nonius, 2000)'
_computing_data_reduction 'DENZO-SMN (Otwinowski & Minor, 1997)'
_computing_molecular_graphics 'ORTEPIII (Farrugia, 1997)'
_computing_publication_material 'SHELXL-97 (Sheldrick, 2008)'
_computing_structure_refinement 'SHELXL-97 (Sheldrick, 2008)'
_computing_structure_solution 'SIR97 (Altomare et al., 1999)'
_diffrn_ambient_temperature 293(2)
_diffrn_measured_fraction_theta_full 0.985
_diffrn_measured_fraction_theta_max 0.985
_diffrn_measurement_device_type 'Nonius Kappa CCD'
_diffrn_measurement_method '\f and \w scans'
_diffrn_radiation_monochromator graphite
_diffrn_radiation_source 'fine-focus sealed tube'
_diffrn_radiation_type MoK\a
_diffrn_radiation_wavelength 0.71072
_diffrn_reflns_av_R_equivalents 0.035
_diffrn_reflns_av_sigmaI/netI 0.0195
_diffrn_reflns_limit_h_max 39
_diffrn_reflns_limit_h_min -39
_diffrn_reflns_limit_k_max 10
_diffrn_reflns_limit_k_min -10
_diffrn_reflns_limit_l_max 11
_diffrn_reflns_limit_l_min -11
_diffrn_reflns_number 39342
_diffrn_reflns_theta_full 27.50
_diffrn_reflns_theta_max 27.50
_diffrn_reflns_theta_min 3.60
_exptl_absorpt_coefficient_mu 0.091
_exptl_absorpt_correction_type multi-scan
_exptl_absorpt_process_details '(DENZO-SMN; Otwinovski, Minor 1997)'
_exptl_crystal_colour red
_exptl_crystal_density_diffrn 1.237
_exptl_crystal_density_method 'not measured'
_exptl_crystal_description prism
_exptl_crystal_F_000 896
_exptl_crystal_size_max 0.40
_exptl_crystal_size_mid 0.38
_exptl_crystal_size_min 0.16
_refine_diff_density_max 0.934
_refine_diff_density_min -0.177
_refine_diff_density_rms 0.046
_refine_ls_extinction_coef 0.024(11)
_refine_ls_extinction_expression Fc^*^=kFc[1+0.001xFc^2^\l^3^/sin(2\q)]^-1/4^
_refine_ls_extinction_method SHELXL
_refine_ls_goodness_of_fit_ref 1.053
_refine_ls_hydrogen_treatment mixed
_refine_ls_matrix_type full
_refine_ls_number_parameters 152
_refine_ls_number_reflns 2571
_refine_ls_number_restraints 0
_refine_ls_restrained_S_all 1.053
_refine_ls_R_factor_all 0.0891
_refine_ls_R_factor_gt 0.0701
_refine_ls_shift/su_max 0.000
_refine_ls_shift/su_mean 0.000
_refine_ls_structure_factor_coef Fsqd
_refine_ls_weighting_details 'calc w=1/[\s^2^(Fo^2^)+(0.1321P)^2^+0.7366P] where P=(Fo^2^+2Fc^2^)/3'
_refine_ls_weighting_scheme calc
_refine_ls_wR_factor_gt 0.2122
_refine_ls_wR_factor_ref 0.2310
_reflns_number_gt 1911
_reflns_number_total 2571
_reflns_threshold_expression >2\s(I)
_cod_data_source_file 13065_2013_653_MOESM4_ESM.cif
_cod_data_source_block 2e
_cod_original_sg_symbol_H-M Pbcn
_cod_database_code 1547258

loop_
_symmetry_equiv_pos_as_xyz
'x, y, z'
'-x+1/2, -y+1/2, z+1/2'
'x+1/2, -y+1/2, -z'
'-x, y, -z+1/2'
'-x, -y, -z'
'x-1/2, y-1/2, -z-1/2'
'-x-1/2, y-1/2, z'
'x, -y, z-1/2'

loop_
_atom_site_label
_atom_site_type_symbol
_atom_site_fract_x
_atom_site_fract_y
_atom_site_fract_z
_atom_site_U_iso_or_equiv
_atom_site_adp_type
_atom_site_occupancy
_atom_site_symmetry_multiplicity
_atom_site_calc_flag
_atom_site_refinement_flags
_atom_site_disorder_assembly
_atom_site_disorder_group
C2 C 0.96836(7) 0.5143(3) 0.3333(2) 0.0526(5) Uani 1 1 d . . .
O3 O 0.77472(5) 0.22860(19) 0.86572(18) 0.0616(5) Uani 1 1 d . . .
O1 O 0.96744(6) 0.6671(2) 0.3326(2) 0.0669(5) Uani 1 1 d . . .
C10 C 0.83349(7) 0.5189(3) 0.6299(2) 0.0545(6) Uani 1 1 d . . .
H10 H 0.8311 0.6231 0.5965 0.065 Uiso 1 1 calc R . .
C8 C 0.80453(6) 0.3019(2) 0.7747(2) 0.0492(5) Uani 1 1 d . . .
C6 C 0.87231(6) 0.2734(3) 0.6387(2) 0.0526(5) Uani 1 1 d . . .
H6 H 0.8961 0.2118 0.6103 0.063 Uiso 1 1 calc R . .
C9 C 0.80136(7) 0.4559(3) 0.7225(2) 0.0543(6) Uani 1 1 d . . .
H9 H 0.7775 0.5175 0.7496 0.065 Uiso 1 1 calc R . .
C7 C 0.84099(7) 0.2090(2) 0.7315(2) 0.0519(5) Uani 1 1 d . . .
O2 O 0.84149(6) 0.0598(2) 0.7909(2) 0.0734(6) Uani 1 1 d . . .
C4 C 0.90262(7) 0.5014(3) 0.4903(2) 0.0545(6) Uani 1 1 d . . .
H4 H 0.9004 0.6101 0.4756 0.065 Uiso 1 1 calc R . .
C3 C 0.93582(7) 0.4292(3) 0.4216(2) 0.0564(6) Uani 1 1 d . . .
H3 H 0.9383 0.3198 0.4305 0.068 Uiso 1 1 calc R . .
C5 C 0.86938(7) 0.4291(2) 0.5857(2) 0.0500(5) Uani 1 1 d . . .
C1 C 1.0000 0.4329(4) 0.2500 0.0563(7) Uani 1 2 d S . .
C12 C 0.73610(8) 0.3164(3) 0.9004(3) 0.0721(7) Uani 1 1 d . . .
H12A H 0.7174 0.2536 0.9640 0.108 Uiso 1 1 calc R . .
H12B H 0.7211 0.3423 0.8078 0.108 Uiso 1 1 calc R . .
H12C H 0.7438 0.4121 0.9528 0.108 Uiso 1 1 calc R . .
C11 C 0.87511(11) -0.0433(3) 0.7410(5) 0.0918(10) Uani 1 1 d . . .
H11A H 0.8720 -0.1443 0.7899 0.138 Uiso 1 1 calc R . .
H11B H 0.9029 0.0014 0.7665 0.138 Uiso 1 1 calc R . .
H11C H 0.8732 -0.0567 0.6327 0.138 Uiso 1 1 calc R . .
C1S C 1.0000 1.0000 0.0000 0.197(6) Uani 1 2 d S . .
O1S O 0.9680(6) 1.054(2) 0.013(2) 0.358(12) Uani 0.50 1 d P . .
H1 H 1.0000 0.734(5) 0.2500 0.082(12) Uiso 1 2 d S . .
H1A H 1.0000 0.311(5) 0.2500 0.068(10) Uiso 1 2 d S . .

loop_
_atom_site_aniso_label
_atom_site_aniso_U_11
_atom_site_aniso_U_22
_atom_site_aniso_U_33
_atom_site_aniso_U_23
_atom_site_aniso_U_13
_atom_site_aniso_U_12
C2 0.0471(11) 0.0596(13) 0.0513(11) -0.0005(9) -0.0027(8) -0.0032(9)
O3 0.0551(9) 0.0604(9) 0.0693(10) 0.0057(7) 0.0128(7) -0.0006(7)
O1 0.0641(10) 0.0584(10) 0.0783(11) -0.0022(7) 0.0181(8) -0.0018(7)
C10 0.0594(12) 0.0503(11) 0.0537(11) 0.0025(9) 0.0029(9) 0.0015(9)
C8 0.0473(11) 0.0521(11) 0.0481(10) -0.0022(8) 0.0011(8) -0.0035(8)
C6 0.0437(10) 0.0586(12) 0.0555(11) -0.0004(9) -0.0007(8) 0.0044(8)
C9 0.0524(12) 0.0559(12) 0.0547(11) -0.0034(9) 0.0052(9) 0.0041(9)
C7 0.0493(11) 0.0511(11) 0.0553(11) 0.0030(9) -0.0040(8) 0.0004(8)
O2 0.0639(11) 0.0603(10) 0.0959(13) 0.0205(9) 0.0146(9) 0.0099(7)
C4 0.0536(11) 0.0568(12) 0.0530(11) 0.0026(9) -0.0001(9) -0.0048(9)
C3 0.0502(12) 0.0604(12) 0.0585(12) 0.0007(9) 0.0008(9) -0.0046(9)
C5 0.0483(11) 0.0564(11) 0.0455(10) -0.0006(8) -0.0017(8) -0.0039(8)
C1 0.0523(17) 0.0557(17) 0.0608(17) 0.000 0.0014(13) 0.000
C12 0.0608(14) 0.0703(15) 0.0851(16) -0.0018(13) 0.0243(12) -0.0003(11)
C11 0.083(2) 0.0630(16) 0.129(3) 0.0208(16) 0.0223(18) 0.0215(14)
C1S 0.115(6) 0.115(5) 0.361(18) -0.031(8) -0.063(9) 0.025(5)
O1S 0.30(2) 0.315(18) 0.46(3) 0.260(18) 0.151(19) 0.047(14)

loop_
_atom_type_symbol
_atom_type_description
_atom_type_scat_dispersion_real
_atom_type_scat_dispersion_imag
_atom_type_scat_source
C C 0.0033 0.0016 'International Tables Vol C Tables 4.2.6.8 and 6.1.1.4'
H H 0.0000 0.0000 'International Tables Vol C Tables 4.2.6.8 and 6.1.1.4'
O O 0.0106 0.0060 'International Tables Vol C Tables 4.2.6.8 and 6.1.1.4'

loop_
_geom_angle_atom_site_label_1
_geom_angle_atom_site_label_2
_geom_angle_atom_site_label_3
_geom_angle
_geom_angle_site_symmetry_1
_geom_angle_site_symmetry_3
O1 C2 C1 120.3(2) . .
O1 C2 C3 118.79(19) . .
C1 C2 C3 120.9(2) . .
C8 O3 C12 116.48(18) . .
C9 C10 C5 121.2(2) . .
O3 C8 C9 125.05(18) . .
O3 C8 C7 115.79(18) . .
C9 C8 C7 119.16(18) . .
C7 C6 C5 121.69(19) . .
C8 C9 C10 120.42(19) . .
O2 C7 C6 125.83(19) . .
O2 C7 C8 114.69(18) . .
C6 C7 C8 119.47(19) . .
C7 O2 C11 117.14(19) . .
C3 C4 C5 127.3(2) . .
C4 C3 C2 122.7(2) . .
C10 C5 C6 118.08(19) . .
C10 C5 C4 119.13(19) . .
C6 C5 C4 122.78(19) . .
C2 C1 C2 121.0(3) . 4_755
O1S C1S O1S 180.0(9) 5_775 .

loop_
_geom_bond_atom_site_label_1
_geom_bond_atom_site_label_2
_geom_bond_distance
_geom_bond_site_symmetry_2
C2 O1 1.290(3) .
C2 C1 1.397(3) .
C2 C3 1.455(3) .
O3 C8 1.364(2) .
O3 C12 1.431(3) .
C10 C9 1.385(3) .
C10 C5 1.393(3) .
C8 C9 1.382(3) .
C8 C7 1.418(3) .
C6 C7 1.374(3) .
C6 C5 1.397(3) .
C7 O2 1.364(3) .
O2 C11 1.420(3) .
C4 C3 1.332(3) .
C4 C5 1.455(3) .
C1 C2 1.397(3) 4_755
C1S O1S 1.089(17) 5_775
C1S O1S 1.089(17) .
